data_2006986
loop_
_publ_author_name
'Malcolm H. Chisholm'
'Kirsten Folting'
'De-Dong Wu'

_publ_section_title
;
 A Dinuclear Tungsten(III) Complex Containing a Tungsten--Tungsten
 Triple Bond with an Asymmetric Arrangement of Ligands:
 [W~2~Cl~3~(OCMe~3~)~3~(NHMe~2~)~2~]
;
_journal_issue 2
_journal_name_full 'Acta Crystallographica Section C'
_journal_page_first 225
_journal_page_last 227
_journal_paper_doi 10.1107/S010827019700872X
_journal_volume 54
_journal_year 1998
_chemical_formula_iupac '[W2 Cl3 (C4 H9 O)3 (C2 H7 N)2]'
_chemical_formula_moiety 'C16 H41 Cl3 N2 O3 W2'
_chemical_formula_sum 'C16 H41 Cl3 N2 O3 W2'
_chemical_formula_weight 783.56
_chemical_name_systematic
;
bis(dimethylamine)-trichloro-tris(tert-butyloxy)-ditungsten
;
_space_group_IT_number 61
_symmetry_cell_setting orthorhombic
_symmetry_space_group_name_Hall '-P 2bc 2ac'
_symmetry_space_group_name_H-M 'P c a b'
_audit_creation_method SHELXL93
_cell_angle_alpha 90.00
_cell_angle_beta 90.00
_cell_angle_gamma 90.00
_cell_formula_units_Z 8
_cell_length_a 13.705(2)
_cell_length_b 32.939(4)
_cell_length_c 11.6224(13)
_cell_measurement_reflns_used 25
_cell_measurement_temperature 293(2)
_cell_measurement_theta_max 15.0
_cell_measurement_theta_min 7.5
_cell_volume 5246.7(12)
_computing_cell_refinement XTEL
_computing_data_collection 'XTEL (Chisholm, Folting, Huffman & Kirkpatrcik, 1984)'
_computing_data_reduction XTEL
_computing_molecular_graphics 'XP SHELXL/PC (Sheldrick, 1990)'
_computing_publication_material SHELXL93
_computing_structure_refinement 'SHELXL93 (Sheldrick, 1993)'
_computing_structure_solution 'MULTAN80 (Main et al., 1980)'
_diffrn_ambient_temperature 293(2)
_diffrn_measurement_method 2\q
_diffrn_radiation_monochromator graphite
_diffrn_radiation_source 'fine-focus sealed tube'
_diffrn_radiation_type MoK\a
_diffrn_radiation_wavelength 0.71069
_diffrn_reflns_av_R_equivalents 0.043
_diffrn_reflns_av_sigmaI/netI 0.0473
_diffrn_reflns_limit_h_max 0
_diffrn_reflns_limit_h_min -16
_diffrn_reflns_limit_k_max 0
_diffrn_reflns_limit_k_min -39
_diffrn_reflns_limit_l_max 5
_diffrn_reflns_limit_l_min -13
_diffrn_reflns_number 6990
_diffrn_reflns_theta_max 25.03
_diffrn_reflns_theta_min 3.22
_diffrn_standards_decay_% 1.0
_diffrn_standards_interval_count 300
_diffrn_standards_number 4
_exptl_absorpt_coefficient_mu 9.085
_exptl_absorpt_correction_T_max 0.111
_exptl_absorpt_correction_T_min 0.043
_exptl_absorpt_correction_type '\y scans (XTEL; Chisholm, Folting, Huffman & Kirkpatrick, 1984)'
_exptl_crystal_colour 'dark purple'
_exptl_crystal_density_diffrn 1.984
_exptl_crystal_description polyhedral
_exptl_crystal_F_000 2992
_exptl_crystal_size_max 0.25
_exptl_crystal_size_mid 0.25
_exptl_crystal_size_min 0.2
_refine_diff_density_max 1.42
_refine_diff_density_min -0.99
_refine_ls_extinction_coef 0.00013(3)
_refine_ls_extinction_method SHELXL93
_refine_ls_goodness_of_fit_all 1.14
_refine_ls_goodness_of_fit_obs 1.190
_refine_ls_hydrogen_treatment none
_refine_ls_matrix_type full
_refine_ls_number_parameters 236
_refine_ls_number_reflns 4620
_refine_ls_number_restraints 0
_refine_ls_restrained_S_all 1.139
_refine_ls_restrained_S_obs 1.190
_refine_ls_R_factor_all 0.0590
_refine_ls_R_factor_obs .039
_refine_ls_shift/esd_max -0.003
_refine_ls_shift/esd_mean 0.000
_refine_ls_structure_factor_coef Fsqd
_refine_ls_weighting_details 'w = 1/\s^2^(F^2^)'
_refine_ls_weighting_scheme calc
_refine_ls_wR_factor_all 0.094
_refine_ls_wR_factor_obs .0844
_reflns_number_observed 3490
_reflns_number_total 4622
_reflns_observed_criterion I>2sigma(I)
_cod_data_source_file bk1344.cif
_cod_data_source_block I
_cod_depositor_comments
;
The following automatic conversions were performed:

'_refine_ls_weighting_scheme' value 'w = 1/\s^2^(F^2^)' was changed
to 'calc'. New tag '_refine_ls_weighting_details' was created. The
value of the new tag was set to 'w = 1/\s^2^(F^2^)'.

Automatic conversion script
Id: cif_fix_values 3143 2015-03-26 13:38:13Z robertas 
;
_cod_original_cell_volume 5246.6(11)
_cod_original_sg_symbol_Hall '-P 2bc -2ac'
_cod_database_code 2006986

loop_
_symmetry_equiv_pos_as_xyz
'x, y, z'
'-x+1/2, y, z+1/2'
'x+1/2, -y+1/2, z'
'-x, -y+1/2, z+1/2'
'-x, -y, -z'
'x-1/2, -y, -z-1/2'
'-x-1/2, y-1/2, -z'
'x, y-1/2, -z-1/2'

loop_
_atom_site_aniso_label
_atom_site_aniso_U_11
_atom_site_aniso_U_22
_atom_site_aniso_U_33
_atom_site_aniso_U_12
_atom_site_aniso_U_13
_atom_site_aniso_U_23
W1 .0292(2) .0289(2) .0252(2) .00000(14) .00027(15) -.00006(14)
W2 .0357(2) .0290(2) .0263(2) -.0007(2) -.00023(15) -.0006(2)
Cl3 .0361(11) .0348(11) .0335(11) -.0004(9) .0039(10) .0046(9)
N4 .037(4) .032(4) .025(4) -.003(3) .004(3) .011(3)
C5 .044(5) .044(6) .042(6) .000(4) -.012(5) -.005(5)
C6 .036(5) .030(5) .043(5) -.002(4) .000(4) -.001(4)
O7 .037(3) .048(4) .019(3) -.004(3) .003(3) .001(3)
C8 .049(6) .041(6) .031(5) -.001(4) -.002(5) .007(4)
C9 .036(5) .073(8) .035(6) -.001(5) -.006(4) .001(5)
C10 .045(6) .055(6) .032(5) -.001(5) .001(5) .002(5)
C11 .053(6) .058(7) .046(6) .014(5) .001(5) .012(5)
O12 .026(3) .040(3) .028(3) -.002(2) -.003(3) .004(3)
C13 .035(4) .033(5) .035(5) .007(4) -.003(4) -.003(4)
C14 .040(5) .042(5) .054(6) .005(4) -.004(5) .002(5)
C15 .041(5) .047(5) .035(5) .002(4) -.002(4) -.005(5)
C16 .043(5) .052(6) .040(6) .013(5) .005(5) .009(5)
Cl17 .0416(12) .0426(13) .0287(11) .0026(10) .0020(9) -.0008(10)
Cl18 .0478(13) .0457(14) .0377(13) -.0137(11) .0030(11) -.0013(11)
N19 .037(4) .049(5) .035(5) .006(4) -.004(4) -.001(4)
C20 .058(6) .069(7) .035(6) -.009(6) -.009(5) -.013(5)
C21 .045(5) .056(6) .029(5) .007(5) -.003(4) .002(5)
O22 .037(3) .032(3) .030(3) .005(3) -.001(3) .004(3)
C23 .055(6) .030(5) .036(5) .007(4) -.001(5) -.003(4)
C24 .051(6) .051(6) .043(6) .014(5) .006(5) -.001(5)
C25 .052(6) .046(6) .048(6) .010(5) .003(5) .010(5)
C26 .064(6) .032(5) .042(6) .003(5) .008(5) -.001(5)

loop_
_atom_site_label
_atom_site_fract_x
_atom_site_fract_y
_atom_site_fract_z
_atom_site_U_iso_or_equiv
_atom_site_thermal_displace_type
_atom_site_calc_flag
_atom_site_refinement_flags
_atom_site_occupancy
_atom_site_disorder_group
_atom_site_type_symbol
W1 .52855(2) .156113(10) .81412(3) .02776(12) Uani d . 1 . W
W2 .53847(2) .092733(11) .72875(3) .03035(12) Uani d . 1 . W
Cl3 .6067(2) .20302(6) .6872(2) .0348(5) Uani d . 1 . Cl
N4 .6807(5) .1534(2) .8875(6) .032(2) Uani d . 1 . N
C5 .6979(7) .1861(3) .9709(9) .044(2) Uani d . 1 . C
C6 .7694(6) .1496(3) .8111(9) .036(2) Uani d . 1 . C
O7 .4939(4) .1496(2) .9700(5) .0347(15) Uani d . 1 . O
C8 .4668(7) .1303(3) 1.0735(8) .040(2) Uani d . 1 . C
C9 .4843(7) .1599(4) 1.1701(9) .048(3) Uani d . 1 . C
C10 .3569(7) .1201(3) 1.0683(9) .044(2) Uani d . 1 . C
C11 .5265(8) .0920(3) 1.0906(9) .052(3) Uani d . 1 . C
O12 .4042(4) .1720(2) .7548(5) .0315(14) Uani d . 1 . O
C13 .3501(6) .2091(3) .7747(8) .034(2) Uani d . 1 . C
C14 .4023(7) .2363(3) .8574(9) .045(2) Uani d . 1 . C
C15 .2511(7) .1969(3) .8208(8) .041(2) Uani d . 1 . C
C16 .3393(7) .2295(3) .6574(9) .045(2) Uani d . 1 . C
Cl17 .6512(2) .09890(7) .5760(2) .0376(5) Uani d . 1 . Cl
Cl18 .3983(2) .06180(7) .8072(2) .0437(6) Uani d . 1 . Cl
N19 .4296(6) .1079(3) .5870(7) .040(2) Uani d . 1 . N
C20 .3976(8) .0709(4) .5250(9) .054(3) Uani d . 1 . C
C21 .4506(7) .1405(3) .5031(8) .043(2) Uani d . 1 . C
O22 .6322(4) .0691(2) .8292(5) .0329(14) Uani d . 1 . O
C23 .6766(7) .0285(3) .8259(8) .040(2) Uani d . 1 . C
C24 .7832(7) .0353(3) .7995(9) .048(3) Uani d . 1 . C
C25 .6640(8) .0099(3) .9434(9) .049(3) Uani d . 1 . C
C26 .6300(8) .0022(3) .7333(9) .046(2) Uani d . 1 . C
H1 .6818 .1288 .9336 .028 Uiso d . 1 . H
H2 .7558 .1806 1.0129 .043 Uiso d . 1 . H
H3 .7030 .2107 .9314 .043 Uiso d . 1 . H
H4 .6440 .1871 1.0235 .043 Uiso d . 1 . H
H5 .8255 .1446 .8554 .035 Uiso d . 1 . H
H6 .7593 .1284 .7572 .035 Uiso d . 1 . H
H7 .7769 .1747 .7702 .035 Uiso d . 1 . H
H8 .5524 .1655 1.1732 .046 Uiso d . 1 . H
H9 .4493 .1840 1.1562 .046 Uiso d . 1 . H
H10 .4640 .1481 1.2406 .046 Uiso d . 1 . H
H11 .3228 .1423 1.0377 .042 Uiso d . 1 . H
H12 .3492 .0968 1.0215 .042 Uiso d . 1 . H
H13 .3345 .1143 1.1442 .042 Uiso d . 1 . H
H14 .5065 .0790 1.1581 .046 Uiso d . 1 . H
H15 .5170 .0753 1.0256 .046 Uiso d . 1 . H
H16 .5931 .0998 1.0958 .046 Uiso d . 1 . H
H17 .4241 .2213 .9229 .043 Uiso d . 1 . H
H18 .4578 .2485 .8214 .043 Uiso d . 1 . H
H19 .3596 .2574 .8830 .043 Uiso d . 1 . H
H20 .2155 .2203 .8406 .039 Uiso d . 1 . H
H21 .2169 .1818 .7638 .039 Uiso d . 1 . H
H22 .2598 .1802 .8873 .039 Uiso d . 1 . H
H23 .4025 .2343 .6261 .043 Uiso d . 1 . H
H24 .3040 .2121 .6073 .043 Uiso d . 1 . H
H25 .3059 .2543 .6667 .043 Uiso d . 1 . H
H26 .3723 .1178 .6283 .038 Uiso d . 1 . H
H27 .3400 .0771 .4819 .052 Uiso d . 1 . H
H28 .4474 .0624 .4758 .052 Uiso d . 1 . H
H29 .3825 .0503 .5796 .052 Uiso d . 1 . H
H30 .4721 .1646 .5419 .041 Uiso d . 1 . H
H31 .5011 .1318 .4526 .041 Uiso d . 1 . H
H32 .3940 .1469 .4596 .041 Uiso d . 1 . H
H33 .8162 .0095 .7956 .045 Uiso d . 1 . H
H34 .7899 .0483 .7264 .045 Uiso d . 1 . H
H35 .8127 .0513 .8569 .045 Uiso d . 1 . H
H36 .5972 .0039 .9576 .044 Uiso d . 1 . H
H37 .7008 -.0148 .9488 .044 Uiso d . 1 . H
H38 .6870 .0281 1.0014 .044 Uiso d . 1 . H
H39 .5646 -.0030 .7503 .044 Uiso d . 1 . H
H40 .6360 .0152 .6604 .044 Uiso d . 1 . H
H41 .6651 -.0233 .7292 .044 Uiso d . 1 . H

loop_
_atom_type_symbol
_atom_type_description
_atom_type_scat_dispersion_real
_atom_type_scat_dispersion_imag
_atom_type_scat_source
C C 0.0033 0.0016 'International Tables Vol C Tables 4.2.6.8 and 6.1.1.4'
H H 0.0000 0.0000 'International Tables Vol C Tables 4.2.6.8 and 6.1.1.4'
N N 0.0061 0.0033 'International Tables Vol C Tables 4.2.6.8 and 6.1.1.4'
O O 0.0106 0.0060 'International Tables Vol C Tables 4.2.6.8 and 6.1.1.4'
Cl Cl 0.1484 0.1585 'International Tables Vol C Tables 4.2.6.8 and 6.1.1.4'
W W -0.8490 6.8722 'International Tables Vol C Tables 4.2.6.8 and 6.1.1.4'

loop_
_geom_angle_atom_site_label_1
_geom_angle_atom_site_label_2
_geom_angle_atom_site_label_3
_geom_angle
_geom_angle_publ_flag
O7 W1 O12 98.8(2) yes
O7 W1 N4 82.2(2) yes
O12 W1 N4 166.4(3) yes
O7 W1 W2 108.9(2) yes
O12 W1 W2 98.3(2) yes
N4 W1 W2 94.1(2) yes
O7 W1 Cl3 141.2(2) yes
O12 W1 Cl3 90.0(2) yes
N4 W1 Cl3 81.1(2) yes
W2 W1 Cl3 106.98(6) yes
O22 W2 N19 167.4(3) yes
O22 W2 W1 98.4(2) yes
N19 W2 W1 94.2(2) yes
O22 W2 Cl18 97.8(2) yes
N19 W2 Cl18 80.9(2) yes
W1 W2 Cl18 100.14(6) yes
O22 W2 Cl17 93.1(2) yes
N19 W2 Cl17 82.3(2) yes
W1 W2 Cl17 106.43(6) yes
Cl18 W2 Cl17 149.40(8) yes
C5 N4 C6 108.7(7) ?
C5 N4 W1 111.6(5) ?
C6 N4 W1 121.7(5) ?
C8 O7 W1 159.6(6) ?
O7 C8 C9 107.6(8) ?
O7 C8 C11 110.2(8) ?
C9 C8 C11 110.8(9) ?
O7 C8 C10 108.7(8) ?
C9 C8 C10 109.0(8) ?
C11 C8 C10 110.5(8) ?
C13 O12 W1 129.0(5) ?
O12 C13 C14 111.2(7) ?
O12 C13 C15 107.0(7) ?
C14 C13 C15 111.1(8) ?
O12 C13 C16 106.2(7) ?
C14 C13 C16 110.9(8) ?
C15 C13 C16 110.3(7) ?
C21 N19 C20 109.5(8) ?
C21 N19 W2 120.6(6) ?
C20 N19 W2 111.4(6) ?
C23 O22 W2 129.5(5) ?
O22 C23 C25 107.4(8) ?
O22 C23 C24 105.8(8) ?
C25 C23 C24 110.8(8) ?
O22 C23 C26 111.3(8) ?
C25 C23 C26 111.1(8) ?
C24 C23 C26 110.3(8) ?

loop_
_geom_bond_atom_site_label_1
_geom_bond_atom_site_label_2
_geom_bond_site_symmetry_2
_geom_bond_distance
_geom_bond_publ_flag
W1 O7 . 1.885(6) yes
W1 O12 . 1.911(6) yes
W1 N4 . 2.255(7) yes
W1 W2 . 2.3155(5) yes
W1 Cl3 . 2.390(2) yes
W2 O22 . 1.903(6) yes
W2 N19 . 2.278(8) yes
W2 Cl18 . 2.358(2) yes
W2 Cl17 . 2.363(2) yes
N4 C5 . 1.467(12) ?
N4 C6 . 1.511(11) ?
O7 C8 . 1.411(11) ?
C8 C9 . 1.507(14) ?
C8 C11 . 1.517(14) ?
C8 C10 . 1.544(14) ?
O12 C13 . 1.449(10) ?
C13 C14 . 1.495(13) ?
C13 C15 . 1.512(13) ?
C13 C16 . 1.527(13) ?
N19 C21 . 1.478(13) ?
N19 C20 . 1.483(13) ?
O22 C23 . 1.468(10) ?
C23 C25 . 1.508(14) ?
C23 C24 . 1.509(14) ?
C23 C26 . 1.523(14) ?
